data_7021891
loop_
_publ_author_name
'Song, Shaodi'
'Ma, Haiyan'
'Yang, Yang'

_publ_section_title
;
 Magnesium complexes supported by salan-like ligands: Synthesis,
 characterization and their application in the ring-opening polymerization
 of rac-lactide.
;
_journal_issue 39
_journal_name_full 'Dalton transactions (Cambridge, England : 2003)'
_journal_page_first 14200
_journal_page_last 14211
_journal_paper_doi 10.1039/c3dt51344k
_journal_volume 42
_journal_year 2013
_chemical_formula_sum 'C45.5 H69 Mg N3 O2 Si2'
_chemical_formula_weight 770.53
_chemical_name_systematic
; 
 ? 
;
_space_group_IT_number 15
_symmetry_cell_setting monoclinic
_symmetry_space_group_name_Hall '-C 2yc'
_symmetry_space_group_name_H-M 'C 1 2/c 1'
_atom_sites_solution_hydrogens geom
_atom_sites_solution_primary direct
_atom_sites_solution_secondary difmap
_audit_creation_method SHELXL-97
_cell_angle_alpha 90.00
_cell_angle_beta 98.088(3)
_cell_angle_gamma 90.00
_cell_formula_units_Z 8
_cell_length_a 18.031(3)
_cell_length_b 12.120(2)
_cell_length_c 44.305(8)
_cell_measurement_reflns_used 9933
_cell_measurement_temperature 296(2)
_cell_measurement_theta_max 27.06
_cell_measurement_theta_min 2.28
_cell_volume 9586(3)
_computing_cell_refinement 'Bruker SAINT'
_computing_data_collection 'Bruker APEX2'
_computing_data_reduction 'Bruker SAINT'
_computing_molecular_graphics 'Bruker SHELXTL'
_computing_publication_material 'Bruker SHELXTL'
_computing_structure_refinement 'SHELXL-97 (Sheldrick, 2008)'
_computing_structure_solution 'SHELXS-97 (Sheldrick, 2008)'
_diffrn_ambient_temperature 296(2)
_diffrn_measured_fraction_theta_full 0.997
_diffrn_measured_fraction_theta_max 0.997
_diffrn_measurement_device_type 'Bruker APEX-II CCD'
_diffrn_measurement_method '\f and \w scans'
_diffrn_radiation_monochromator graphite
_diffrn_radiation_source 'fine-focus sealed tube'
_diffrn_radiation_type MoK\a
_diffrn_radiation_wavelength 0.71073
_diffrn_reflns_av_R_equivalents 0.0388
_diffrn_reflns_av_sigmaI/netI 0.0408
_diffrn_reflns_limit_h_max 20
_diffrn_reflns_limit_h_min -21
_diffrn_reflns_limit_k_max 14
_diffrn_reflns_limit_k_min -13
_diffrn_reflns_limit_l_max 52
_diffrn_reflns_limit_l_min -51
_diffrn_reflns_number 27785
_diffrn_reflns_theta_full 25.00
_diffrn_reflns_theta_max 25.00
_diffrn_reflns_theta_min 0.93
_exptl_absorpt_coefficient_mu 0.123
_exptl_absorpt_correction_T_max 0.9939
_exptl_absorpt_correction_T_min 0.9878
_exptl_absorpt_correction_type multi-scan
_exptl_absorpt_process_details sadabs
_exptl_crystal_colour colorless
_exptl_crystal_density_diffrn 1.068
_exptl_crystal_density_method 'not measured'
_exptl_crystal_description block
_exptl_crystal_F_000 3352
_exptl_crystal_size_max 0.10
_exptl_crystal_size_mid 0.06
_exptl_crystal_size_min 0.05
_refine_diff_density_max 0.329
_refine_diff_density_min -0.268
_refine_diff_density_rms 0.058
_refine_ls_extinction_method none
_refine_ls_goodness_of_fit_ref 1.062
_refine_ls_hydrogen_treatment constr
_refine_ls_matrix_type full
_refine_ls_number_parameters 483
_refine_ls_number_reflns 8417
_refine_ls_number_restraints 0
_refine_ls_restrained_S_all 1.062
_refine_ls_R_factor_all 0.0915
_refine_ls_R_factor_gt 0.0673
_refine_ls_shift/su_max 0.002
_refine_ls_shift/su_mean 0.000
_refine_ls_structure_factor_coef Fsqd
_refine_ls_weighting_details 'calc w=1/[\s^2^(Fo^2^)+(0.1060P)^2^+13.3176P] where P=(Fo^2^+2Fc^2^)/3'
_refine_ls_weighting_scheme calc
_refine_ls_wR_factor_gt 0.1881
_refine_ls_wR_factor_ref 0.2076
_reflns_number_gt 6282
_reflns_number_total 8417
_reflns_threshold_expression >2sigma(I)
_cod_data_source_file c3dt51344k.txt
_cod_data_source_block mo_01123a_0m
_cod_depositor_comments
;
The following automatic conversions were performed:

'_symmetry_cell_setting' value 'Monoclinic' changed to 'monoclinic'
according to /home/saulius/struct/CIF-dictionaries/cif_core.dic
dictionary named 'cif_core.dic' version 2.4.2 from 2011-04-26.

Automatic conversion script
Id: cif_fix_values 1891 2012-01-12 08:04:46Z andrius 
;
_cod_original_sg_symbol_H-M C2/c
_cod_original_formula_sum 'C45.50 H69 Mg N3 O2 Si2'
_cod_database_code 7021891

loop_
_symmetry_equiv_pos_as_xyz
'x, y, z'
'-x, y, -z+1/2'
'x+1/2, y+1/2, z'
'-x+1/2, y+1/2, -z+1/2'
'-x, -y, -z'
'x, -y, z-1/2'
'-x+1/2, -y+1/2, -z'
'x+1/2, -y+1/2, z-1/2'

loop_
_atom_site_label
_atom_site_type_symbol
_atom_site_fract_x
_atom_site_fract_y
_atom_site_fract_z
_atom_site_U_iso_or_equiv
_atom_site_adp_type
_atom_site_occupancy
_atom_site_symmetry_multiplicity
_atom_site_calc_flag
_atom_site_refinement_flags
Mg1 Mg 0.39098(5) 0.60694(8) 0.10030(2) 0.0377(3) Uani 1 1 d .
Si1 Si 0.43951(6) 0.74604(9) 0.04459(2) 0.0606(3) Uani 1 1 d .
Si2 Si 0.34632(6) 0.86677(8) 0.08300(2) 0.0578(3) Uani 1 1 d .
O1 O 0.31930(13) 0.51503(19) 0.06454(5) 0.0524(6) Uani 1 1 d .
O2 O 0.31549(10) 0.59049(17) 0.12676(4) 0.0387(5) Uani 1 1 d .
N1 N 0.44940(14) 0.4372(2) 0.11004(6) 0.0463(6) Uani 1 1 d .
N2 N 0.47787(14) 0.6442(2) 0.13993(6) 0.0453(6) Uani 1 1 d .
N3 N 0.39024(15) 0.7490(2) 0.07467(6) 0.0487(7) Uani 1 1 d .
C1 C 0.2516(2) 0.5720(3) 0.05247(9) 0.0647(10) Uani 1 1 d .
H1A H 0.2233 0.5274 0.0371 0.097 Uiso 1 1 calc R
H1B H 0.2641 0.6408 0.0437 0.097 Uiso 1 1 calc R
H1C H 0.2224 0.5858 0.0686 0.097 Uiso 1 1 calc R
C2 C 0.33660(19) 0.4210(3) 0.04895(8) 0.0519(8) Uani 1 1 d .
C3 C 0.3178(2) 0.4100(4) 0.01787(8) 0.0699(11) Uani 1 1 d .
H3A H 0.2923 0.4661 0.0064 0.084 Uiso 1 1 calc R
C4 C 0.3376(3) 0.3139(4) 0.00383(10) 0.0898(15) Uani 1 1 d .
H4A H 0.3251 0.3057 -0.0171 0.108 Uiso 1 1 calc R
C5 C 0.3749(3) 0.2321(4) 0.02041(12) 0.0937(16) Uani 1 1 d .
H5A H 0.3879 0.1682 0.0108 0.112 Uiso 1 1 calc R
C6 C 0.3938(3) 0.2434(3) 0.05166(11) 0.0774(12) Uani 1 1 d .
H6A H 0.4192 0.1868 0.0629 0.093 Uiso 1 1 calc R
C7 C 0.3748(2) 0.3397(3) 0.06645(8) 0.0517(8) Uani 1 1 d .
C8 C 0.3928(2) 0.3514(3) 0.10035(8) 0.0528(8) Uani 1 1 d .
H8A H 0.3471 0.3692 0.1086 0.063 Uiso 1 1 calc R
H8B H 0.4108 0.2812 0.1089 0.063 Uiso 1 1 calc R
C9 C 0.5214(2) 0.4058(4) 0.09963(10) 0.0706(11) Uani 1 1 d .
H9A H 0.5347 0.3321 0.1063 0.106 Uiso 1 1 calc R
H9B H 0.5600 0.4560 0.1081 0.106 Uiso 1 1 calc R
H9C H 0.5160 0.4091 0.0778 0.106 Uiso 1 1 calc R
C10 C 0.45982(19) 0.4421(3) 0.14388(7) 0.0519(8) Uani 1 1 d .
H10A H 0.4843 0.3752 0.1521 0.062 Uiso 1 1 calc R
H10B H 0.4113 0.4464 0.1508 0.062 Uiso 1 1 calc R
C11 C 0.50672(19) 0.5415(3) 0.15563(8) 0.0566(9) Uani 1 1 d .
H11A H 0.5060 0.5492 0.1774 0.068 Uiso 1 1 calc R
H11B H 0.5582 0.5298 0.1524 0.068 Uiso 1 1 calc R
C12 C 0.54051(19) 0.7102(3) 0.13111(8) 0.0621(10) Uani 1 1 d .
H12A H 0.5766 0.7240 0.1488 0.093 Uiso 1 1 calc R
H12B H 0.5216 0.7791 0.1225 0.093 Uiso 1 1 calc R
H12C H 0.5640 0.6702 0.1163 0.093 Uiso 1 1 calc R
C13 C 0.43641(17) 0.7143(3) 0.15912(7) 0.0466(8) Uani 1 1 d .
H13A H 0.4135 0.7741 0.1466 0.056 Uiso 1 1 calc R
H13B H 0.4724 0.7469 0.1749 0.056 Uiso 1 1 calc R
C14 C 0.37626(16) 0.6592(3) 0.17422(7) 0.0413(7) Uani 1 1 d .
C15 C 0.31643(16) 0.6038(2) 0.15642(6) 0.0362(6) Uani 1 1 d .
C16 C 0.25781(16) 0.5625(2) 0.17152(6) 0.0366(6) Uani 1 1 d .
C17 C 0.26389(17) 0.5742(3) 0.20290(7) 0.0425(7) Uani 1 1 d .
H17A H 0.2260 0.5450 0.2127 0.051 Uiso 1 1 calc R
C18 C 0.32346(17) 0.6270(3) 0.22056(7) 0.0431(7) Uani 1 1 d .
C19 C 0.37821(17) 0.6692(3) 0.20546(7) 0.0450(7) Uani 1 1 d .
H19A H 0.4183 0.7062 0.2166 0.054 Uiso 1 1 calc R
C20 C 0.32497(19) 0.6366(3) 0.25538(7) 0.0503(8) Uani 1 1 d .
C21 C 0.3884(3) 0.7114(3) 0.27011(8) 0.0706(11) Uani 1 1 d .
H21A H 0.4357 0.6810 0.2667 0.106 Uiso 1 1 calc R
H21B H 0.3866 0.7164 0.2916 0.106 Uiso 1 1 calc R
H21C H 0.3826 0.7836 0.2612 0.106 Uiso 1 1 calc R
C22 C 0.2512(3) 0.6889(5) 0.26178(9) 0.0896(15) Uani 1 1 d .
H22A H 0.2099 0.6442 0.2529 0.134 Uiso 1 1 calc R
H22B H 0.2465 0.7616 0.2531 0.134 Uiso 1 1 calc R
H22C H 0.2510 0.6937 0.2834 0.134 Uiso 1 1 calc R
C23 C 0.33813(18) 0.5224(3) 0.27022(7) 0.0500(8) Uani 1 1 d .
C24 C 0.3953(2) 0.4576(3) 0.26254(9) 0.0639(10) Uani 1 1 d .
H24A H 0.4218 0.4813 0.2472 0.077 Uiso 1 1 calc R
C25 C 0.4146(3) 0.3586(4) 0.27690(11) 0.0888(14) Uani 1 1 d .
H25A H 0.4541 0.3173 0.2714 0.107 Uiso 1 1 calc R
C26 C 0.3758(4) 0.3215(4) 0.29908(12) 0.0959(16) Uani 1 1 d .
H26A H 0.3892 0.2550 0.3089 0.115 Uiso 1 1 calc R
C27 C 0.3189(3) 0.3797(5) 0.30686(11) 0.0945(16) Uani 1 1 d .
H27A H 0.2917 0.3530 0.3216 0.113 Uiso 1 1 calc R
C28 C 0.3001(3) 0.4817(4) 0.29270(9) 0.0819(13) Uani 1 1 d .
H28A H 0.2611 0.5227 0.2987 0.098 Uiso 1 1 calc R
C29 C 0.18836(16) 0.5106(2) 0.15283(7) 0.0399(7) Uani 1 1 d .
C30 C 0.15087(18) 0.5963(3) 0.13038(8) 0.0521(8) Uani 1 1 d .
H30A H 0.1856 0.6201 0.1172 0.078 Uiso 1 1 calc R
H30B H 0.1357 0.6586 0.1414 0.078 Uiso 1 1 calc R
H30C H 0.1077 0.5643 0.1184 0.078 Uiso 1 1 calc R
C31 C 0.12940(18) 0.4769(3) 0.17329(8) 0.0546(9) Uani 1 1 d .
H31A H 0.1504 0.4224 0.1877 0.082 Uiso 1 1 calc R
H31B H 0.0862 0.4469 0.1609 0.082 Uiso 1 1 calc R
H31C H 0.1150 0.5406 0.1840 0.082 Uiso 1 1 calc R
C32 C 0.20859(16) 0.4042(3) 0.13723(7) 0.0410(7) Uani 1 1 d .
C33 C 0.2495(2) 0.3232(3) 0.15430(9) 0.0586(9) Uani 1 1 d .
H33A H 0.2689 0.3372 0.1745 0.070 Uiso 1 1 calc R
C34 C 0.2621(3) 0.2206(3) 0.14146(12) 0.0771(13) Uani 1 1 d .
H34A H 0.2886 0.1664 0.1534 0.093 Uiso 1 1 calc R
C35 C 0.2361(2) 0.1995(4) 0.11181(12) 0.0766(13) Uani 1 1 d .
H35A H 0.2445 0.1311 0.1034 0.092 Uiso 1 1 calc R
C36 C 0.1975(2) 0.2791(4) 0.09437(10) 0.0707(12) Uani 1 1 d .
H36A H 0.1806 0.2653 0.0739 0.085 Uiso 1 1 calc R
C37 C 0.18342(18) 0.3805(3) 0.10687(8) 0.0532(8) Uani 1 1 d .
H37A H 0.1566 0.4335 0.0947 0.064 Uiso 1 1 calc R
C38 C 0.5010(3) 0.6216(4) 0.04616(11) 0.0871(14) Uani 1 1 d .
H38A H 0.5326 0.6266 0.0305 0.131 Uiso 1 1 calc R
H38B H 0.4705 0.5566 0.0430 0.131 Uiso 1 1 calc R
H38C H 0.5314 0.6178 0.0657 0.131 Uiso 1 1 calc R
C39 C 0.3811(3) 0.7379(5) 0.00602(9) 0.1010(17) Uani 1 1 d .
H39A H 0.4029 0.7838 -0.0081 0.151 Uiso 1 1 calc R
H39B H 0.3312 0.7628 0.0075 0.151 Uiso 1 1 calc R
H39C H 0.3795 0.6629 -0.0010 0.151 Uiso 1 1 calc R
C40 C 0.5035(3) 0.8692(4) 0.04289(12) 0.0936(15) Uani 1 1 d .
H40A H 0.5048 0.8890 0.0220 0.140 Uiso 1 1 calc R
H40B H 0.5531 0.8507 0.0524 0.140 Uiso 1 1 calc R
H40C H 0.4849 0.9303 0.0534 0.140 Uiso 1 1 calc R
C41 C 0.2989(3) 0.9415(4) 0.04794(11) 0.0848(14) Uani 1 1 d .
H41A H 0.2650 0.8922 0.0360 0.127 Uiso 1 1 calc R
H41B H 0.3361 0.9666 0.0360 0.127 Uiso 1 1 calc R
H41C H 0.2716 1.0037 0.0541 0.127 Uiso 1 1 calc R
C42 C 0.4107(3) 0.9724(3) 0.10408(11) 0.0835(13) Uani 1 1 d .
H42A H 0.4368 0.9400 0.1223 0.125 Uiso 1 1 calc R
H42B H 0.3817 1.0342 0.1094 0.125 Uiso 1 1 calc R
H42C H 0.4462 0.9969 0.0913 0.125 Uiso 1 1 calc R
C43 C 0.2692(3) 0.8440(4) 0.10653(11) 0.0804(13) Uani 1 1 d .
H43A H 0.2346 0.7908 0.0967 0.121 Uiso 1 1 calc R
H43B H 0.2436 0.9124 0.1087 0.121 Uiso 1 1 calc R
H43C H 0.2900 0.8173 0.1263 0.121 Uiso 1 1 calc R
C44 C 0.5000 0.0526(18) 0.2500 0.333(18) Uani 1 2 d S
H44A H 0.4618 0.0996 0.2560 0.400 Uiso 1 1 d R
C45 C 0.461(2) -0.0091(11) 0.2197(9) 0.54(3) Uani 1 1 d .
H45A H 0.4969 -0.0550 0.2112 0.648 Uiso 1 1 calc R
H45B H 0.4198 -0.0550 0.2241 0.648 Uiso 1 1 calc R
C46 C 0.4343(7) 0.0774(18) 0.1990(4) 0.334(12) Uani 1 1 d .
H46A H 0.4048 0.0463 0.1813 0.502 Uiso 1 1 calc R
H46B H 0.4762 0.1164 0.1929 0.502 Uiso 1 1 calc R
H46C H 0.4041 0.1274 0.2088 0.502 Uiso 1 1 calc R

loop_
_atom_site_aniso_label
_atom_site_aniso_U_11
_atom_site_aniso_U_22
_atom_site_aniso_U_33
_atom_site_aniso_U_23
_atom_site_aniso_U_13
_atom_site_aniso_U_12
Mg1 0.0382(5) 0.0414(6) 0.0326(5) 0.0056(4) 0.0020(4) -0.0061(4)
Si1 0.0667(6) 0.0706(7) 0.0447(5) 0.0141(5) 0.0087(4) -0.0181(5)
Si2 0.0691(7) 0.0443(5) 0.0568(6) 0.0134(4) -0.0017(5) -0.0079(5)
O1 0.0585(14) 0.0527(14) 0.0422(12) -0.0043(10) -0.0062(10) -0.0003(11)
O2 0.0394(11) 0.0483(12) 0.0273(10) 0.0012(9) 0.0011(8) -0.0107(9)
N1 0.0452(14) 0.0500(16) 0.0445(15) 0.0053(12) 0.0087(11) -0.0003(12)
N2 0.0381(13) 0.0539(16) 0.0418(14) 0.0090(12) -0.0019(11) -0.0116(12)
N3 0.0551(16) 0.0497(16) 0.0406(14) 0.0111(12) 0.0040(12) -0.0130(13)
C1 0.054(2) 0.075(3) 0.060(2) 0.0015(19) -0.0102(17) 0.0025(19)
C2 0.059(2) 0.051(2) 0.0464(18) -0.0076(16) 0.0103(15) -0.0181(16)
C3 0.090(3) 0.076(3) 0.043(2) -0.0048(19) 0.0094(19) -0.021(2)
C4 0.130(4) 0.094(4) 0.050(2) -0.026(2) 0.028(3) -0.033(3)
C5 0.139(5) 0.071(3) 0.082(3) -0.029(3) 0.053(3) -0.018(3)
C6 0.099(3) 0.055(2) 0.085(3) -0.009(2) 0.038(2) -0.005(2)
C7 0.062(2) 0.0462(19) 0.0493(19) -0.0030(15) 0.0177(16) -0.0116(16)
C8 0.060(2) 0.0445(19) 0.055(2) 0.0066(15) 0.0128(16) -0.0044(16)
C9 0.052(2) 0.074(3) 0.089(3) 0.009(2) 0.019(2) 0.0093(19)
C10 0.0535(19) 0.052(2) 0.0471(19) 0.0145(15) -0.0023(15) 0.0048(16)
C11 0.0483(19) 0.069(2) 0.0482(19) 0.0090(17) -0.0087(15) 0.0011(17)
C12 0.0478(19) 0.079(3) 0.058(2) 0.0029(19) 0.0028(16) -0.0249(19)
C13 0.0476(17) 0.0474(18) 0.0421(17) 0.0020(14) -0.0031(14) -0.0167(15)
C14 0.0398(16) 0.0444(17) 0.0374(16) 0.0010(13) -0.0027(12) -0.0108(13)
C15 0.0398(15) 0.0370(15) 0.0304(14) 0.0015(12) -0.0006(11) -0.0041(12)
C16 0.0383(15) 0.0345(15) 0.0361(15) -0.0007(12) 0.0019(12) -0.0035(12)
C17 0.0452(17) 0.0458(17) 0.0369(16) -0.0002(13) 0.0065(13) -0.0034(14)
C18 0.0481(17) 0.0469(18) 0.0326(15) -0.0011(13) 0.0002(13) -0.0007(14)
C19 0.0465(17) 0.0469(18) 0.0378(16) -0.0031(13) -0.0070(13) -0.0087(14)
C20 0.0575(19) 0.060(2) 0.0318(16) -0.0066(14) 0.0008(14) 0.0037(16)
C21 0.109(3) 0.061(2) 0.0371(18) -0.0090(16) -0.0034(19) -0.015(2)
C22 0.091(3) 0.127(4) 0.050(2) -0.017(2) 0.009(2) 0.043(3)
C23 0.0508(19) 0.066(2) 0.0312(15) -0.0029(15) 0.0008(13) -0.0126(17)
C24 0.074(3) 0.060(2) 0.058(2) 0.0056(18) 0.0092(18) 0.001(2)
C25 0.115(4) 0.066(3) 0.080(3) 0.003(2) -0.003(3) 0.010(3)
C26 0.135(5) 0.071(3) 0.073(3) 0.014(3) -0.012(3) -0.026(3)
C27 0.113(4) 0.105(4) 0.066(3) 0.026(3) 0.019(3) -0.033(3)
C28 0.083(3) 0.110(4) 0.056(2) 0.012(2) 0.017(2) -0.010(3)
C29 0.0381(15) 0.0420(17) 0.0398(16) -0.0042(13) 0.0064(12) -0.0082(13)
C30 0.0424(17) 0.0512(19) 0.059(2) -0.0033(16) -0.0057(15) -0.0015(15)
C31 0.0468(18) 0.059(2) 0.061(2) -0.0122(17) 0.0184(16) -0.0161(16)
C32 0.0374(15) 0.0422(17) 0.0454(17) -0.0044(14) 0.0131(13) -0.0131(13)
C33 0.069(2) 0.049(2) 0.061(2) 0.0060(17) 0.0184(18) -0.0032(18)
C34 0.088(3) 0.042(2) 0.109(4) 0.009(2) 0.038(3) 0.006(2)
C35 0.078(3) 0.053(2) 0.107(4) -0.028(2) 0.043(3) -0.017(2)
C36 0.068(2) 0.074(3) 0.073(3) -0.033(2) 0.020(2) -0.023(2)
C37 0.0489(18) 0.058(2) 0.053(2) -0.0169(16) 0.0089(15) -0.0120(16)
C38 0.093(3) 0.089(3) 0.087(3) 0.007(3) 0.038(3) -0.006(3)
C39 0.121(4) 0.136(5) 0.044(2) 0.011(3) 0.006(2) -0.015(3)
C40 0.101(3) 0.094(3) 0.091(3) 0.014(3) 0.033(3) -0.039(3)
C41 0.101(3) 0.063(3) 0.082(3) 0.018(2) -0.019(3) 0.005(2)
C42 0.102(3) 0.054(2) 0.089(3) 0.004(2) -0.006(3) -0.016(2)
C43 0.086(3) 0.056(2) 0.104(4) 0.014(2) 0.030(3) 0.010(2)
C44 0.52(5) 0.109(14) 0.40(4) 0.000 0.16(4) 0.000
C45 0.77(6) 0.116(9) 0.91(7) -0.013(18) 0.72(6) 0.001(18)
C46 0.140(9) 0.48(3) 0.38(3) -0.15(2) 0.027(12) 0.093(15)

loop_
_atom_type_symbol
_atom_type_description
_atom_type_scat_dispersion_real
_atom_type_scat_dispersion_imag
_atom_type_scat_source
C C 0.0033 0.0016 'International Tables Vol C Tables 4.2.6.8 and 6.1.1.4'
H H 0.0000 0.0000 'International Tables Vol C Tables 4.2.6.8 and 6.1.1.4'
N N 0.0061 0.0033 'International Tables Vol C Tables 4.2.6.8 and 6.1.1.4'
O O 0.0106 0.0060 'International Tables Vol C Tables 4.2.6.8 and 6.1.1.4'
Mg Mg 0.0486 0.0363 'International Tables Vol C Tables 4.2.6.8 and 6.1.1.4'
Si Si 0.0817 0.0704 'International Tables Vol C Tables 4.2.6.8 and 6.1.1.4'

loop_
_geom_angle_atom_site_label_1
_geom_angle_atom_site_label_2
_geom_angle_atom_site_label_3
_geom_angle
_geom_angle_site_symmetry_1
O2 Mg1 N3 118.09(11) .
O2 Mg1 O1 89.54(9) .
N3 Mg1 O1 93.93(10) .
O2 Mg1 N2 91.16(9) .
N3 Mg1 N2 102.36(11) .
O1 Mg1 N2 161.09(10) .
O2 Mg1 N1 97.81(9) .
N3 Mg1 N1 144.03(11) .
O1 Mg1 N1 83.71(9) .
N2 Mg1 N1 77.48(10) .
N3 Si1 C38 111.14(17) .
N3 Si1 C39 115.2(2) .
C38 Si1 C39 104.2(3) .
N3 Si1 C40 113.70(19) .
C38 Si1 C40 106.0(2) .
C39 Si1 C40 105.7(2) .
N3 Si2 C43 113.78(16) .
N3 Si2 C42 113.92(19) .
C43 Si2 C42 106.1(2) .
N3 Si2 C41 113.22(19) .
C43 Si2 C41 104.0(2) .
C42 Si2 C41 104.9(2) .
C2 O1 C1 116.5(3) .
C2 O1 Mg1 128.5(2) .
C1 O1 Mg1 114.0(2) .
C15 O2 Mg1 132.90(17) .
C8 N1 C10 107.8(2) .
C8 N1 C9 109.2(3) .
C10 N1 C9 109.3(3) .
C8 N1 Mg1 106.98(19) .
C10 N1 Mg1 98.11(19) .
C9 N1 Mg1 124.2(2) .
C13 N2 C12 107.9(3) .
C13 N2 C11 112.6(3) .
C12 N2 C11 110.3(3) .
C13 N2 Mg1 102.32(18) .
C12 N2 Mg1 112.3(2) .
C11 N2 Mg1 111.13(19) .
Si2 N3 Si1 119.92(15) .
Si2 N3 Mg1 123.33(15) .
Si1 N3 Mg1 116.71(16) .
O1 C1 H1A 109.5 .
O1 C1 H1B 109.5 .
H1A C1 H1B 109.5 .
O1 C1 H1C 109.5 .
H1A C1 H1C 109.5 .
H1B C1 H1C 109.5 .
C7 C2 C3 121.8(4) .
C7 C2 O1 115.9(3) .
C3 C2 O1 122.3(3) .
C2 C3 C4 119.0(4) .
C2 C3 H3A 120.5 .
C4 C3 H3A 120.5 .
C5 C4 C3 120.7(4) .
C5 C4 H4A 119.7 .
C3 C4 H4A 119.7 .
C4 C5 C6 120.2(4) .
C4 C5 H5A 119.9 .
C6 C5 H5A 119.9 .
C5 C6 C7 120.4(5) .
C5 C6 H6A 119.8 .
C7 C6 H6A 119.8 .
C2 C7 C6 117.9(4) .
C2 C7 C8 121.1(3) .
C6 C7 C8 120.9(4) .
N1 C8 C7 113.6(3) .
N1 C8 H8A 108.8 .
C7 C8 H8A 108.8 .
N1 C8 H8B 108.8 .
C7 C8 H8B 108.8 .
H8A C8 H8B 107.7 .
N1 C9 H9A 109.5 .
N1 C9 H9B 109.5 .
H9A C9 H9B 109.5 .
N1 C9 H9C 109.5 .
H9A C9 H9C 109.5 .
H9B C9 H9C 109.5 .
N1 C10 C11 111.3(3) .
N1 C10 H10A 109.4 .
C11 C10 H10A 109.4 .
N1 C10 H10B 109.4 .
C11 C10 H10B 109.4 .
H10A C10 H10B 108.0 .
N2 C11 C10 111.2(2) .
N2 C11 H11A 109.4 .
C10 C11 H11A 109.4 .
N2 C11 H11B 109.4 .
C10 C11 H11B 109.4 .
H11A C11 H11B 108.0 .
N2 C12 H12A 109.5 .
N2 C12 H12B 109.5 .
H12A C12 H12B 109.5 .
N2 C12 H12C 109.5 .
H12A C12 H12C 109.5 .
H12B C12 H12C 109.5 .
N2 C13 C14 117.0(3) .
N2 C13 H13A 108.0 .
C14 C13 H13A 108.0 .
N2 C13 H13B 108.0 .
C14 C13 H13B 108.0 .
H13A C13 H13B 107.3 .
C19 C14 C15 120.6(3) .
C19 C14 C13 119.0(3) .
C15 C14 C13 120.2(3) .
O2 C15 C14 121.0(3) .
O2 C15 C16 121.3(2) .
C14 C15 C16 117.7(3) .
C17 C16 C15 118.5(3) .
C17 C16 C29 121.7(3) .
C15 C16 C29 119.7(2) .
C16 C17 C18 123.8(3) .
C16 C17 H17A 118.1 .
C18 C17 H17A 118.1 .
C19 C18 C17 116.7(3) .
C19 C18 C20 123.2(3) .
C17 C18 C20 120.0(3) .
C18 C19 C14 122.5(3) .
C18 C19 H19A 118.7 .
C14 C19 H19A 118.7 .
C21 C20 C22 107.0(3) .
C21 C20 C23 106.8(3) .
C22 C20 C23 112.2(3) .
C21 C20 C18 112.2(3) .
C22 C20 C18 108.8(3) .
C23 C20 C18 109.8(3) .
C20 C21 H21A 109.5 .
C20 C21 H21B 109.5 .
H21A C21 H21B 109.5 .
C20 C21 H21C 109.5 .
H21A C21 H21C 109.5 .
H21B C21 H21C 109.5 .
C20 C22 H22A 109.5 .
C20 C22 H22B 109.5 .
H22A C22 H22B 109.5 .
C20 C22 H22C 109.5 .
H22A C22 H22C 109.5 .
H22B C22 H22C 109.5 .
C28 C23 C24 116.1(4) .
C28 C23 C20 124.7(4) .
C24 C23 C20 119.0(3) .
C23 C24 C25 122.1(4) .
C23 C24 H24A 119.0 .
C25 C24 H24A 119.0 .
C26 C25 C24 119.9(5) .
C26 C25 H25A 120.0 .
C24 C25 H25A 120.0 .
C27 C26 C25 120.4(5) .
C27 C26 H26A 119.8 .
C25 C26 H26A 119.8 .
C26 C27 C28 119.8(5) .
C26 C27 H27A 120.1 .
C28 C27 H27A 120.1 .
C23 C28 C27 121.6(5) .
C23 C28 H28A 119.2 .
C27 C28 H28A 119.2 .
C30 C29 C32 113.0(3) .
C30 C29 C16 108.9(2) .
C32 C29 C16 111.1(2) .
C30 C29 C31 106.4(3) .
C32 C29 C31 105.6(2) .
C16 C29 C31 111.6(2) .
C29 C30 H30A 109.5 .
C29 C30 H30B 109.5 .
H30A C30 H30B 109.5 .
C29 C30 H30C 109.5 .
H30A C30 H30C 109.5 .
H30B C30 H30C 109.5 .
C29 C31 H31A 109.5 .
C29 C31 H31B 109.5 .
H31A C31 H31B 109.5 .
C29 C31 H31C 109.5 .
H31A C31 H31C 109.5 .
H31B C31 H31C 109.5 .
C33 C32 C37 117.3(3) .
C33 C32 C29 119.5(3) .
C37 C32 C29 123.1(3) .
C32 C33 C34 120.8(4) .
C32 C33 H33A 119.6 .
C34 C33 H33A 119.6 .
C35 C34 C33 120.5(4) .
C35 C34 H34A 119.8 .
C33 C34 H34A 119.8 .
C34 C35 C36 119.7(4) .
C34 C35 H35A 120.1 .
C36 C35 H35A 120.1 .
C35 C36 C37 120.6(4) .
C35 C36 H36A 119.7 .
C37 C36 H36A 119.7 .
C36 C37 C32 121.2(4) .
C36 C37 H37A 119.4 .
C32 C37 H37A 119.4 .
Si1 C38 H38A 109.5 .
Si1 C38 H38B 109.5 .
H38A C38 H38B 109.5 .
Si1 C38 H38C 109.5 .
H38A C38 H38C 109.5 .
H38B C38 H38C 109.5 .
Si1 C39 H39A 109.5 .
Si1 C39 H39B 109.5 .
H39A C39 H39B 109.5 .
Si1 C39 H39C 109.5 .
H39A C39 H39C 109.5 .
H39B C39 H39C 109.5 .
Si1 C40 H40A 109.5 .
Si1 C40 H40B 109.5 .
H40A C40 H40B 109.5 .
Si1 C40 H40C 109.5 .
H40A C40 H40C 109.5 .
H40B C40 H40C 109.5 .
Si2 C41 H41A 109.5 .
Si2 C41 H41B 109.5 .
H41A C41 H41B 109.5 .
Si2 C41 H41C 109.5 .
H41A C41 H41C 109.5 .
H41B C41 H41C 109.5 .
Si2 C42 H42A 109.5 .
Si2 C42 H42B 109.5 .
H42A C42 H42B 109.5 .
Si2 C42 H42C 109.5 .
H42A C42 H42C 109.5 .
H42B C42 H42C 109.5 .
Si2 C43 H43A 109.5 .
Si2 C43 H43B 109.5 .
H43A C43 H43B 109.5 .
Si2 C43 H43C 109.5 .
H43A C43 H43C 109.5 .
H43B C43 H43C 109.5 .
C45 C44 C45 125(3) 2_655
C45 C44 H44A 106.9 2_655
C45 C44 H44A 105.0 .
C46 C45 C44 105.2(13) .
C46 C45 H45A 110.7 .
C44 C45 H45A 110.7 .
C46 C45 H45B 110.7 .
C44 C45 H45B 110.7 .
H45A C45 H45B 108.8 .
C45 C46 H46A 109.5 .
C45 C46 H46B 109.5 .
H46A C46 H46B 109.5 .
C45 C46 H46C 109.5 .
H46A C46 H46C 109.5 .
H46B C46 H46C 109.5 .

loop_
_geom_bond_atom_site_label_1
_geom_bond_atom_site_label_2
_geom_bond_distance
_geom_bond_site_symmetry_2
Mg1 O2 1.928(2) .
Mg1 N3 2.062(3) .
Mg1 O1 2.201(2) .
Mg1 N2 2.228(3) .
Mg1 N1 2.324(3) .
Si1 N3 1.703(3) .
Si1 C38 1.867(5) .
Si1 C39 1.879(4) .
Si1 C40 1.894(4) .
Si2 N3 1.698(3) .
Si2 C43 1.871(4) .
Si2 C42 1.885(4) .
Si2 C41 1.895(4) .
O1 C2 1.391(4) .
O1 C1 1.438(4) .
O2 C15 1.322(3) .
N1 C8 1.478(4) .
N1 C10 1.486(4) .
N1 C9 1.487(4) .
N2 C13 1.477(4) .
N2 C12 1.481(4) .
N2 C11 1.484(4) .
C1 H1A 0.9600 .
C1 H1B 0.9600 .
C1 H1C 0.9600 .
C2 C7 1.377(5) .
C2 C3 1.377(5) .
C3 C4 1.391(6) .
C3 H3A 0.9300 .
C4 C5 1.355(7) .
C4 H4A 0.9300 .
C5 C6 1.385(7) .
C5 H5A 0.9300 .
C6 C7 1.405(5) .
C6 H6A 0.9300 .
C7 C8 1.498(5) .
C8 H8A 0.9700 .
C8 H8B 0.9700 .
C9 H9A 0.9600 .
C9 H9B 0.9600 .
C9 H9C 0.9600 .
C10 C11 1.521(5) .
C10 H10A 0.9700 .
C10 H10B 0.9700 .
C11 H11A 0.9700 .
C11 H11B 0.9700 .
C12 H12A 0.9600 .
C12 H12B 0.9600 .
C12 H12C 0.9600 .
C13 C14 1.508(4) .
C13 H13A 0.9700 .
C13 H13B 0.9700 .
C14 C19 1.385(4) .
C14 C15 1.413(4) .
C15 C16 1.419(4) .
C16 C17 1.387(4) .
C16 C29 1.536(4) .
C17 C18 1.393(4) .
C17 H17A 0.9300 .
C18 C19 1.368(4) .
C18 C20 1.544(4) .
C19 H19A 0.9300 .
C20 C21 1.531(5) .
C20 C22 1.536(5) .
C20 C23 1.536(5) .
C21 H21A 0.9600 .
C21 H21B 0.9600 .
C21 H21C 0.9600 .
C22 H22A 0.9600 .
C22 H22B 0.9600 .
C22 H22C 0.9600 .
C23 C28 1.377(5) .
C23 C24 1.377(5) .
C24 C25 1.379(6) .
C24 H24A 0.9300 .
C25 C26 1.360(7) .
C25 H25A 0.9300 .
C26 C27 1.330(7) .
C26 H26A 0.9300 .
C27 C28 1.407(7) .
C27 H27A 0.9300 .
C28 H28A 0.9300 .
C29 C30 1.529(4) .
C29 C32 1.531(4) .
C29 C31 1.546(4) .
C30 H30A 0.9600 .
C30 H30B 0.9600 .
C30 H30C 0.9600 .
C31 H31A 0.9600 .
C31 H31B 0.9600 .
C31 H31C 0.9600 .
C32 C33 1.387(5) .
C32 C37 1.388(4) .
C33 C34 1.399(5) .
C33 H33A 0.9300 .
C34 C35 1.355(6) .
C34 H34A 0.9300 .
C35 C36 1.364(6) .
C35 H35A 0.9300 .
C36 C37 1.385(5) .
C36 H36A 0.9300 .
C37 H37A 0.9300 .
C38 H38A 0.9600 .
C38 H38B 0.9600 .
C38 H38C 0.9600 .
C39 H39A 0.9600 .
C39 H39B 0.9600 .
C39 H39C 0.9600 .
C40 H40A 0.9600 .
C40 H40B 0.9600 .
C40 H40C 0.9600 .
C41 H41A 0.9600 .
C41 H41B 0.9600 .
C41 H41C 0.9600 .
C42 H42A 0.9600 .
C42 H42B 0.9600 .
C42 H42C 0.9600 .
C43 H43A 0.9600 .
C43 H43B 0.9600 .
C43 H43C 0.9600 .
C44 C45 1.61(4) 2_655
C44 C45 1.61(4) .
C44 H44A 0.9600 .
C45 C46 1.43(3) .
C45 H45A 0.9700 .
C45 H45B 0.9700 .
C46 H46A 0.9600 .
C46 H46B 0.9600 .
C46 H46C 0.9600 .
